data_4325126
loop_
_publ_author_name
'Holger Braunschweig'
'Ching-Wen Chiu'
'Thomas Kupfer'
'Krzysztof Radacki'

_publ_contact_author_address
; Institut fuer Anorganische Chemie
Universitaet Wuerzburg
Am Hubland
97074 Wuerzburg, Germany
;
_publ_contact_author_email H.Braunschweig@mail.uni-wuerzburg.de
_publ_contact_author_fax +49-931-31-84623
_publ_contact_author_name 'Prof. Dr. Holger Braunschweig'
_publ_contact_author_phone +49-931-31-85260
_publ_section_title
;
 NHC-Stabilized 1-Hydro-1H-borole and Its Nondegenerate Sigmatropic
 Isomers
;
_journal_name_full 'Inorganic Chemistry'
_journal_page_first 4247
_journal_page_last 4249
_journal_paper_doi 10.1021/ic200533e
_journal_volume 50
_journal_year 2011
_chemical_formula_moiety 'C49 H47 B N2'
_chemical_formula_sum 'C49 H47 B N2'
_chemical_formula_weight 674.70
_chemical_name_common
;
?
;
_chemical_name_systematic
; 
?
;
_space_group_IT_number 14
_symmetry_cell_setting monoclinic
_symmetry_space_group_name_Hall '-P 2yn'
_symmetry_space_group_name_H-M 'P 1 21/n 1'
_atom_sites_solution_hydrogens geom
_atom_sites_solution_primary direct
_atom_sites_solution_secondary difmap
_audit_creation_method SHELXL-97
_cell_angle_alpha 90.00
_cell_angle_beta 103.996(2)
_cell_angle_gamma 90.00
_cell_formula_units_Z 4
_cell_length_a 12.5450(6)
_cell_length_b 13.9877(7)
_cell_length_c 22.8093(11)
_cell_measurement_reflns_used 9952
_cell_measurement_temperature 100(2)
_cell_measurement_theta_max 28.20
_cell_measurement_theta_min 2.55
_cell_volume 3883.7(3)
_computing_cell_refinement 'Saint+ ver. 7.53A (Bruker AXS)'
_computing_data_collection 'APEX2 ver. 2008.3 (Bruker AXS)'
_computing_data_reduction 'Saint+ ver. 7.53A (Bruker AXS)'
_computing_molecular_graphics 'XP ver. 5.1 (Bruker AXS, 1998)'
_computing_publication_material 'SHELXL-97 (Sheldrick, 2008)'
_computing_structure_refinement 'SHELXL-97 (Sheldrick, 1997)'
_computing_structure_solution 'SHELXS-97 (Sheldrick, 1990)'
_diffrn_ambient_temperature 100(2)
_diffrn_measured_fraction_theta_full 0.999
_diffrn_measured_fraction_theta_max 0.989
_diffrn_measurement_device_type 'Bruker APEX-II CCD'
_diffrn_measurement_method '\f and \w scans'
_diffrn_radiation_monochromator 'multi-layer mirror'
_diffrn_radiation_source 'rotating anode'
_diffrn_radiation_type MoK\a
_diffrn_radiation_wavelength 0.71073
_diffrn_reflns_av_R_equivalents 0.0532
_diffrn_reflns_av_sigmaI/netI 0.0432
_diffrn_reflns_limit_h_max 16
_diffrn_reflns_limit_h_min -16
_diffrn_reflns_limit_k_max 18
_diffrn_reflns_limit_k_min -15
_diffrn_reflns_limit_l_max 30
_diffrn_reflns_limit_l_min -25
_diffrn_reflns_number 47554
_diffrn_reflns_theta_full 26.00
_diffrn_reflns_theta_max 28.32
_diffrn_reflns_theta_min 1.70
_exptl_absorpt_coefficient_mu 0.066
_exptl_absorpt_correction_T_max 0.7457
_exptl_absorpt_correction_T_min 0.6672
_exptl_absorpt_correction_type multi-scan
_exptl_absorpt_process_details 'Sadabs 2008/1 (Brucker 2008)'
_exptl_crystal_colour yellow
_exptl_crystal_density_diffrn 1.154
_exptl_crystal_description block
_exptl_crystal_F_000 1440
_exptl_crystal_size_max 0.49
_exptl_crystal_size_mid 0.38
_exptl_crystal_size_min 0.29
_refine_diff_density_max 0.334
_refine_diff_density_min -0.269
_refine_diff_density_rms 0.044
_refine_ls_extinction_method none
_refine_ls_goodness_of_fit_ref 1.031
_refine_ls_hydrogen_treatment constr
_refine_ls_matrix_type full
_refine_ls_number_parameters 475
_refine_ls_number_reflns 9578
_refine_ls_number_restraints 0
_refine_ls_restrained_S_all 1.031
_refine_ls_R_factor_all 0.0738
_refine_ls_R_factor_gt 0.0511
_refine_ls_shift/su_max 0.001
_refine_ls_shift/su_mean 0.000
_refine_ls_structure_factor_coef Fsqd
_refine_ls_weighting_details 'calc w=1/[\s^2^(Fo^2^)+(0.0566P)^2^+1.6046P] where P=(Fo^2^+2Fc^2^)/3'
_refine_ls_weighting_scheme calc
_refine_ls_wR_factor_gt 0.1254
_refine_ls_wR_factor_ref 0.1402
_reflns_number_gt 7092
_reflns_number_total 9578
_reflns_threshold_expression >2sigma(I)
_cod_data_source_file ic200533e_si_001_1.cif
_cod_data_source_block 2BH
_cod_database_code 4325126

loop_
_symmetry_equiv_pos_as_xyz
'x, y, z'
'-x+1/2, y+1/2, -z+1/2'
'-x, -y, -z'
'x-1/2, -y-1/2, z-1/2'

loop_
_atom_site_label
_atom_site_type_symbol
_atom_site_fract_x
_atom_site_fract_y
_atom_site_fract_z
_atom_site_U_iso_or_equiv
_atom_site_adp_type
_atom_site_occupancy
_atom_site_symmetry_multiplicity
_atom_site_calc_flag
_atom_site_refinement_flags
B1_1 B 0.20861(13) 0.25397(11) 0.29559(7) 0.0210(3) Uani 1 1 d .
H1_1 H 0.2313 0.2937 0.2642 0.025 Uiso 1 1 calc R
C2_1 C 0.29061(11) 0.27413(9) 0.36163(6) 0.0214(3) Uani 1 1 d .
C3_1 C 0.23062(11) 0.31302(9) 0.39789(6) 0.0211(3) Uani 1 1 d .
C4_1 C 0.11408(11) 0.32563(9) 0.36574(6) 0.0214(3) Uani 1 1 d .
C5_1 C 0.09451(11) 0.29468(9) 0.30744(6) 0.0222(3) Uani 1 1 d .
C1_2 C 0.41201(11) 0.26994(10) 0.37930(6) 0.0253(3) Uani 1 1 d .
C2_2 C 0.47193(13) 0.31423(11) 0.34266(8) 0.0336(3) Uani 1 1 d .
H2_2 H 0.4339 0.3412 0.3052 0.040 Uiso 1 1 calc R
C3_2 C 0.58553(14) 0.31972(13) 0.35965(10) 0.0450(4) Uani 1 1 d .
H3_2 H 0.6242 0.3520 0.3345 0.054 Uiso 1 1 calc R
C4_2 C 0.64251(14) 0.27847(14) 0.41281(10) 0.0501(5) Uani 1 1 d .
H4_2 H 0.7204 0.2825 0.4247 0.060 Uiso 1 1 calc R
C5_2 C 0.58541(14) 0.23126(15) 0.44876(9) 0.0469(5) Uani 1 1 d .
H5_2 H 0.6246 0.2009 0.4848 0.056 Uiso 1 1 calc R
C6_2 C 0.47117(13) 0.22764(12) 0.43290(7) 0.0338(4) Uani 1 1 d .
H6_2 H 0.4331 0.1962 0.4587 0.041 Uiso 1 1 calc R
C1_3 C 0.27798(11) 0.35582(10) 0.45875(6) 0.0233(3) Uani 1 1 d .
C2_3 C 0.32864(14) 0.44369(12) 0.46264(7) 0.0361(4) Uani 1 1 d .
H2_3 H 0.3293 0.4774 0.4266 0.043 Uiso 1 1 calc R
C3_3 C 0.37895(14) 0.48440(14) 0.51810(8) 0.0430(4) Uani 1 1 d .
H3_3 H 0.4133 0.5452 0.5196 0.052 Uiso 1 1 calc R
C4_3 C 0.37877(14) 0.43682(14) 0.57034(7) 0.0449(5) Uani 1 1 d .
H4_3 H 0.4144 0.4637 0.6083 0.054 Uiso 1 1 calc R
C5_3 C 0.3268(2) 0.34968(14) 0.56789(8) 0.0557(6) Uani 1 1 d .
H5_3 H 0.3256 0.3169 0.6042 0.067 Uiso 1 1 calc R
C6_3 C 0.27593(18) 0.30937(12) 0.51237(7) 0.0439(5) Uani 1 1 d .
H6_3 H 0.2395 0.2496 0.5111 0.053 Uiso 1 1 calc R
C1_4 C 0.03596(11) 0.37618(10) 0.39507(6) 0.0235(3) Uani 1 1 d .
C2_4 C -0.00277(12) 0.46720(11) 0.37624(7) 0.0297(3) Uani 1 1 d .
H2_4 H 0.0225 0.4985 0.3452 0.036 Uiso 1 1 calc R
C3_4 C -0.07795(13) 0.51246(12) 0.40258(8) 0.0367(4) Uani 1 1 d .
H3_4 H -0.1047 0.5741 0.3889 0.044 Uiso 1 1 calc R
C4_4 C -0.11429(13) 0.46883(12) 0.44847(8) 0.0375(4) Uani 1 1 d .
H4_4 H -0.1656 0.5003 0.4664 0.045 Uiso 1 1 calc R
C5_4 C -0.07556(13) 0.37937(12) 0.46808(8) 0.0353(4) Uani 1 1 d .
H5_4 H -0.1000 0.3491 0.4997 0.042 Uiso 1 1 calc R
C6_4 C -0.00074(13) 0.33325(11) 0.44168(7) 0.0300(3) Uani 1 1 d .
H6_4 H 0.0257 0.2717 0.4556 0.036 Uiso 1 1 calc R
C1_5 C -0.00896(12) 0.31315(10) 0.26189(7) 0.0276(3) Uani 1 1 d .
C2_5 C -0.11293(13) 0.31013(12) 0.27427(9) 0.0386(4) Uani 1 1 d .
H2_5 H -0.1200 0.2904 0.3130 0.046 Uiso 1 1 calc R
C3_5 C -0.20633(15) 0.33605(14) 0.22988(10) 0.0531(5) Uani 1 1 d .
H3_5 H -0.2762 0.3347 0.2391 0.064 Uiso 1 1 calc R
C4_5 C -0.19861(17) 0.36363(14) 0.17288(10) 0.0563(6) Uani 1 1 d .
H4_5 H -0.2626 0.3816 0.1432 0.068 Uiso 1 1 calc R
C5_5 C -0.09792(16) 0.36477(13) 0.15948(8) 0.0480(5) Uani 1 1 d .
H5_5 H -0.0920 0.3828 0.1202 0.058 Uiso 1 1 calc R
C6_5 C -0.00437(14) 0.33954(11) 0.20319(7) 0.0331(4) Uani 1 1 d .
H6_5 H 0.0647 0.3402 0.1931 0.040 Uiso 1 1 calc R
C1_6 C 0.21321(11) 0.14114(10) 0.27892(6) 0.0217(3) Uani 1 1 d .
N2_6 N 0.16643(10) 0.06838(8) 0.30151(5) 0.0264(3) Uani 1 1 d .
C3_6 C 0.20692(15) -0.02542(11) 0.28689(8) 0.0348(4) Uani 1 1 d .
H3A_6 H 0.1458 -0.0712 0.2731 0.042 Uiso 1 1 calc R
H3B_6 H 0.2606 -0.0527 0.3220 0.042 Uiso 1 1 calc R
C4_6 C 0.26126(14) -0.00016(11) 0.23606(7) 0.0337(4) Uani 1 1 d .
H4A_6 H 0.3331 -0.0325 0.2412 0.040 Uiso 1 1 calc R
H4B_6 H 0.2137 -0.0168 0.1960 0.040 Uiso 1 1 calc R
N5_6 N 0.27442(10) 0.10457(8) 0.24374(5) 0.0251(3) Uani 1 1 d .
C1_7 C 0.08310(12) 0.07278(10) 0.33516(6) 0.0248(3) Uani 1 1 d .
C2_7 C 0.11321(12) 0.06847(10) 0.39821(6) 0.0257(3) Uani 1 1 d .
C3_7 C 0.02932(12) 0.07151(10) 0.42853(7) 0.0273(3) Uani 1 1 d .
H3_7 H 0.0480 0.0710 0.4715 0.033 Uiso 1 1 calc R
C4_7 C -0.08077(13) 0.07525(11) 0.39812(7) 0.0308(3) Uani 1 1 d .
C5_7 C -0.10715(13) 0.07502(11) 0.33526(7) 0.0315(3) Uani 1 1 d .
H5_7 H -0.1822 0.0760 0.3139 0.038 Uiso 1 1 calc R
C6_7 C -0.02641(13) 0.07344(10) 0.30296(7) 0.0281(3) Uani 1 1 d .
C7_7 C 0.23131(13) 0.05716(11) 0.43212(7) 0.0320(3) Uani 1 1 d .
H7A_7 H 0.2496 -0.0110 0.4368 0.048 Uiso 1 1 calc R
H7B_7 H 0.2423 0.0868 0.4721 0.048 Uiso 1 1 calc R
H7C_7 H 0.2790 0.0883 0.4096 0.048 Uiso 1 1 calc R
C8_7 C -0.17027(15) 0.07777(16) 0.43173(9) 0.0487(5) Uani 1 1 d .
H8A_7 H -0.1806 0.0136 0.4467 0.073 Uiso 1 1 calc R
H8B_7 H -0.2389 0.0994 0.4045 0.073 Uiso 1 1 calc R
H8C_7 H -0.1496 0.1220 0.4659 0.073 Uiso 1 1 calc R
C9_7 C -0.05804(14) 0.07134(12) 0.23492(7) 0.0357(4) Uani 1 1 d .
H9A_7 H -0.1380 0.0659 0.2208 0.054 Uiso 1 1 calc R
H9B_7 H -0.0232 0.0163 0.2205 0.054 Uiso 1 1 calc R
H9C_7 H -0.0334 0.1304 0.2192 0.054 Uiso 1 1 calc R
C1_8 C 0.33238(12) 0.15629(9) 0.20649(6) 0.0231(3) Uani 1 1 d .
C2_8 C 0.27310(12) 0.19492(10) 0.15169(6) 0.0259(3) Uani 1 1 d .
C3_8 C 0.33173(13) 0.24379(11) 0.11638(6) 0.0292(3) Uani 1 1 d .
H3_8 H 0.2928 0.2717 0.0794 0.035 Uiso 1 1 calc R
C4_8 C 0.44495(13) 0.25282(11) 0.13356(7) 0.0302(3) Uani 1 1 d .
C5_8 C 0.50098(13) 0.20957(11) 0.18707(7) 0.0289(3) Uani 1 1 d .
H5_8 H 0.5788 0.2140 0.1987 0.035 Uiso 1 1 calc R
C6_8 C 0.44678(12) 0.16008(10) 0.22410(6) 0.0248(3) Uani 1 1 d .
C7_8 C 0.15093(13) 0.18278(12) 0.12981(7) 0.0355(4) Uani 1 1 d .
H7A_8 H 0.1213 0.2334 0.1007 0.053 Uiso 1 1 calc R
H7B_8 H 0.1170 0.1868 0.1642 0.053 Uiso 1 1 calc R
H7C_8 H 0.1348 0.1203 0.1103 0.053 Uiso 1 1 calc R
C8_8 C 0.50656(16) 0.30679(13) 0.09504(9) 0.0438(4) Uani 1 1 d .
H8A_8 H 0.4599 0.3136 0.0541 0.066 Uiso 1 1 calc R
H8B_8 H 0.5734 0.2716 0.0935 0.066 Uiso 1 1 calc R
H8C_8 H 0.5264 0.3702 0.1125 0.066 Uiso 1 1 calc R
C9_8 C 0.51159(13) 0.10817(11) 0.27924(7) 0.0325(3) Uani 1 1 d .
H9A_8 H 0.4715 0.1105 0.3111 0.049 Uiso 1 1 calc R
H9B_8 H 0.5834 0.1389 0.2936 0.049 Uiso 1 1 calc R
H9C_8 H 0.5220 0.0414 0.2688 0.049 Uiso 1 1 calc R

loop_
_atom_site_aniso_label
_atom_site_aniso_U_11
_atom_site_aniso_U_22
_atom_site_aniso_U_33
_atom_site_aniso_U_23
_atom_site_aniso_U_13
_atom_site_aniso_U_12
B1_1 0.0245(8) 0.0167(7) 0.0232(7) -0.0001(6) 0.0083(6) 0.0001(6)
C2_1 0.0244(7) 0.0168(6) 0.0242(6) -0.0005(5) 0.0083(5) 0.0001(5)
C3_1 0.0246(7) 0.0174(6) 0.0229(6) 0.0002(5) 0.0090(5) 0.0010(5)
C4_1 0.0236(7) 0.0153(6) 0.0277(7) 0.0013(5) 0.0106(5) -0.0008(5)
C5_1 0.0232(7) 0.0153(6) 0.0287(7) 0.0003(5) 0.0078(5) -0.0003(5)
C1_2 0.0244(7) 0.0220(7) 0.0304(7) -0.0090(6) 0.0083(6) 0.0014(5)
C2_2 0.0291(8) 0.0293(8) 0.0456(9) -0.0045(7) 0.0151(7) -0.0001(6)
C3_2 0.0311(9) 0.0375(10) 0.0721(13) -0.0102(9) 0.0236(9) -0.0049(7)
C4_2 0.0223(8) 0.0497(11) 0.0764(14) -0.0222(10) 0.0082(9) -0.0013(8)
C5_2 0.0307(9) 0.0542(12) 0.0487(10) -0.0134(9) -0.0043(8) 0.0098(8)
C6_2 0.0285(8) 0.0375(9) 0.0340(8) -0.0069(7) 0.0046(6) 0.0047(7)
C1_3 0.0237(7) 0.0243(7) 0.0235(6) -0.0020(5) 0.0088(5) 0.0064(5)
C2_3 0.0443(9) 0.0413(9) 0.0279(7) -0.0085(7) 0.0188(7) -0.0154(8)
C3_3 0.0352(9) 0.0558(11) 0.0434(10) -0.0238(8) 0.0198(7) -0.0168(8)
C4_3 0.0398(10) 0.0597(12) 0.0294(8) -0.0169(8) -0.0031(7) 0.0217(9)
C5_3 0.1011(17) 0.0383(10) 0.0234(8) 0.0016(7) 0.0067(9) 0.0316(11)
C6_3 0.0808(14) 0.0241(8) 0.0279(8) 0.0018(6) 0.0154(8) 0.0112(8)
C1_4 0.0217(7) 0.0200(7) 0.0306(7) -0.0041(5) 0.0099(6) -0.0014(5)
C2_4 0.0318(8) 0.0224(7) 0.0369(8) -0.0002(6) 0.0125(6) 0.0013(6)
C3_4 0.0333(9) 0.0254(8) 0.0513(10) -0.0042(7) 0.0100(7) 0.0086(6)
C4_4 0.0259(8) 0.0372(9) 0.0543(10) -0.0143(8) 0.0194(7) -0.0001(7)
C5_4 0.0335(8) 0.0333(9) 0.0467(9) -0.0087(7) 0.0242(7) -0.0079(7)
C6_4 0.0327(8) 0.0213(7) 0.0413(8) -0.0015(6) 0.0194(7) -0.0022(6)
C1_5 0.0273(7) 0.0178(7) 0.0350(8) -0.0075(6) 0.0021(6) 0.0014(6)
C2_5 0.0260(8) 0.0341(9) 0.0530(10) -0.0148(8) 0.0043(7) -0.0002(7)
C3_5 0.0258(9) 0.0472(11) 0.0784(15) -0.0248(10) -0.0028(9) 0.0039(8)
C4_5 0.0459(12) 0.0444(11) 0.0613(13) -0.0165(9) -0.0208(9) 0.0129(9)
C5_5 0.0562(12) 0.0322(9) 0.0421(10) -0.0061(7) -0.0143(8) 0.0070(8)
C6_5 0.0377(9) 0.0220(7) 0.0343(8) -0.0054(6) -0.0019(7) 0.0022(6)
C1_6 0.0241(7) 0.0198(7) 0.0213(6) -0.0005(5) 0.0057(5) -0.0008(5)
N2_6 0.0355(7) 0.0168(6) 0.0314(6) -0.0011(5) 0.0167(5) -0.0002(5)
C3_6 0.0491(10) 0.0175(7) 0.0446(9) -0.0012(6) 0.0248(8) -0.0004(6)
C4_6 0.0479(10) 0.0163(7) 0.0437(9) -0.0040(6) 0.0246(8) -0.0030(6)
N5_6 0.0340(7) 0.0150(6) 0.0304(6) -0.0025(5) 0.0154(5) -0.0012(5)
C1_7 0.0332(8) 0.0155(6) 0.0292(7) -0.0004(5) 0.0142(6) -0.0023(5)
C2_7 0.0334(8) 0.0148(6) 0.0307(7) 0.0017(5) 0.0114(6) -0.0017(6)
C3_7 0.0372(8) 0.0193(7) 0.0280(7) 0.0045(5) 0.0131(6) 0.0020(6)
C4_7 0.0361(8) 0.0228(7) 0.0379(8) 0.0082(6) 0.0174(7) 0.0041(6)
C5_7 0.0302(8) 0.0276(8) 0.0375(8) 0.0059(6) 0.0096(6) -0.0009(6)
C6_7 0.0369(8) 0.0197(7) 0.0287(7) 0.0012(6) 0.0101(6) -0.0027(6)
C7_7 0.0337(8) 0.0291(8) 0.0339(8) 0.0053(6) 0.0094(6) -0.0018(6)
C8_7 0.0421(10) 0.0629(13) 0.0483(10) 0.0191(9) 0.0250(8) 0.0160(9)
C9_7 0.0437(9) 0.0317(9) 0.0307(8) -0.0017(6) 0.0069(7) -0.0042(7)
C1_8 0.0321(8) 0.0160(6) 0.0247(6) -0.0028(5) 0.0137(6) -0.0011(5)
C2_8 0.0303(8) 0.0219(7) 0.0268(7) -0.0052(5) 0.0093(6) 0.0007(6)
C3_8 0.0378(8) 0.0258(8) 0.0254(7) 0.0015(6) 0.0103(6) 0.0029(6)
C4_8 0.0370(9) 0.0232(7) 0.0341(8) 0.0009(6) 0.0161(6) -0.0008(6)
C5_8 0.0289(8) 0.0233(7) 0.0361(8) -0.0027(6) 0.0111(6) -0.0021(6)
C6_8 0.0309(8) 0.0182(7) 0.0262(7) -0.0044(5) 0.0088(6) 0.0015(5)
C7_8 0.0303(8) 0.0374(9) 0.0375(8) -0.0057(7) 0.0060(7) 0.0000(7)
C8_8 0.0487(11) 0.0376(10) 0.0514(10) 0.0110(8) 0.0243(9) -0.0045(8)
C9_8 0.0365(9) 0.0277(8) 0.0326(8) 0.0000(6) 0.0070(6) 0.0034(6)

loop_
_atom_type_symbol
_atom_type_description
_atom_type_scat_dispersion_real
_atom_type_scat_dispersion_imag
_atom_type_scat_source
C C 0.0033 0.0016 'International Tables Vol C Tables 4.2.6.8 and 6.1.1.4'
H H 0.0000 0.0000 'International Tables Vol C Tables 4.2.6.8 and 6.1.1.4'
B B 0.0013 0.0007 'International Tables Vol C Tables 4.2.6.8 and 6.1.1.4'
N N 0.0061 0.0033 'International Tables Vol C Tables 4.2.6.8 and 6.1.1.4'

loop_
_geom_angle_atom_site_label_1
_geom_angle_atom_site_label_2
_geom_angle_atom_site_label_3
_geom_angle
C5_1 B1_1 C1_6 117.50(12)
C5_1 B1_1 C2_1 99.81(11)
C1_6 B1_1 C2_1 109.49(11)
C5_1 B1_1 H1_1 109.8
C1_6 B1_1 H1_1 109.8
C2_1 B1_1 H1_1 109.8
C3_1 C2_1 C1_2 122.35(12)
C3_1 C2_1 B1_1 108.24(12)
C1_2 C2_1 B1_1 128.53(12)
C2_1 C3_1 C4_1 111.86(12)
C2_1 C3_1 C1_3 124.78(12)
C4_1 C3_1 C1_3 122.37(11)
C5_1 C4_1 C3_1 111.66(12)
C5_1 C4_1 C1_4 127.24(13)
C3_1 C4_1 C1_4 120.80(12)
C4_1 C5_1 C1_5 123.46(13)
C4_1 C5_1 B1_1 108.41(12)
C1_5 C5_1 B1_1 127.24(12)
C2_2 C1_2 C6_2 117.52(14)
C2_2 C1_2 C2_1 119.14(13)
C6_2 C1_2 C2_1 123.26(13)
C3_2 C2_2 C1_2 121.54(17)
C3_2 C2_2 H2_2 119.2
C1_2 C2_2 H2_2 119.2
C4_2 C3_2 C2_2 120.20(18)
C4_2 C3_2 H3_2 119.9
C2_2 C3_2 H3_2 119.9
C3_2 C4_2 C5_2 119.35(16)
C3_2 C4_2 H4_2 120.3
C5_2 C4_2 H4_2 120.3
C4_2 C5_2 C6_2 120.85(18)
C4_2 C5_2 H5_2 119.6
C6_2 C5_2 H5_2 119.6
C5_2 C6_2 C1_2 120.47(17)
C5_2 C6_2 H6_2 119.8
C1_2 C6_2 H6_2 119.8
C2_3 C1_3 C6_3 117.83(14)
C2_3 C1_3 C3_1 119.38(13)
C6_3 C1_3 C3_1 122.77(14)
C1_3 C2_3 C3_3 121.65(16)
C1_3 C2_3 H2_3 119.2
C3_3 C2_3 H2_3 119.2
C4_3 C3_3 C2_3 119.85(17)
C4_3 C3_3 H3_3 120.1
C2_3 C3_3 H3_3 120.1
C3_3 C4_3 C5_3 119.78(16)
C3_3 C4_3 H4_3 120.1
C5_3 C4_3 H4_3 120.1
C4_3 C5_3 C6_3 120.25(17)
C4_3 C5_3 H5_3 119.9
C6_3 C5_3 H5_3 119.9
C1_3 C6_3 C5_3 120.59(18)
C1_3 C6_3 H6_3 119.7
C5_3 C6_3 H6_3 119.7
C6_4 C1_4 C2_4 118.32(13)
C6_4 C1_4 C4_1 120.82(13)
C2_4 C1_4 C4_1 120.86(13)
C3_4 C2_4 C1_4 120.43(15)
C3_4 C2_4 H2_4 119.8
C1_4 C2_4 H2_4 119.8
C4_4 C3_4 C2_4 120.68(15)
C4_4 C3_4 H3_4 119.7
C2_4 C3_4 H3_4 119.7
C5_4 C4_4 C3_4 119.50(14)
C5_4 C4_4 H4_4 120.3
C3_4 C4_4 H4_4 120.3
C4_4 C5_4 C6_4 120.20(15)
C4_4 C5_4 H5_4 119.9
C6_4 C5_4 H5_4 119.9
C5_4 C6_4 C1_4 120.86(15)
C5_4 C6_4 H6_4 119.6
C1_4 C6_4 H6_4 119.6
C2_5 C1_5 C6_5 117.09(14)
C2_5 C1_5 C5_1 123.80(14)
C6_5 C1_5 C5_1 119.05(14)
C3_5 C2_5 C1_5 120.29(19)
C3_5 C2_5 H2_5 119.9
C1_5 C2_5 H2_5 119.9
C4_5 C3_5 C2_5 121.10(19)
C4_5 C3_5 H3_5 119.4
C2_5 C3_5 H3_5 119.4
C5_5 C4_5 C3_5 119.43(17)
C5_5 C4_5 H4_5 120.3
C3_5 C4_5 H4_5 120.3
C4_5 C5_5 C6_5 120.10(19)
C4_5 C5_5 H5_5 119.9
C6_5 C5_5 H5_5 119.9
C5_5 C6_5 C1_5 121.94(17)
C5_5 C6_5 H6_5 119.0
C1_5 C6_5 H6_5 119.0
N2_6 C1_6 N5_6 107.97(12)
N2_6 C1_6 B1_1 127.13(12)
N5_6 C1_6 B1_1 124.63(12)
C1_6 N2_6 C1_7 127.95(12)
C1_6 N2_6 C3_6 112.49(12)
C1_7 N2_6 C3_6 119.54(11)
N2_6 C3_6 C4_6 102.01(12)
N2_6 C3_6 H3A_6 111.4
C4_6 C3_6 H3A_6 111.4
N2_6 C3_6 H3B_6 111.4
C4_6 C3_6 H3B_6 111.4
H3A_6 C3_6 H3B_6 109.2
N5_6 C4_6 C3_6 101.38(11)
N5_6 C4_6 H4A_6 111.5
C3_6 C4_6 H4A_6 111.5
N5_6 C4_6 H4B_6 111.5
C3_6 C4_6 H4B_6 111.5
H4A_6 C4_6 H4B_6 109.3
C1_6 N5_6 C1_8 127.32(12)
C1_6 N5_6 C4_6 112.67(12)
C1_8 N5_6 C4_6 119.04(11)
C6_7 C1_7 C2_7 122.00(13)
C6_7 C1_7 N2_6 118.03(13)
C2_7 C1_7 N2_6 119.76(13)
C3_7 C2_7 C1_7 117.46(13)
C3_7 C2_7 C7_7 121.09(13)
C1_7 C2_7 C7_7 121.41(13)
C4_7 C3_7 C2_7 122.20(14)
C4_7 C3_7 H3_7 118.9
C2_7 C3_7 H3_7 118.9
C3_7 C4_7 C5_7 118.33(14)
C3_7 C4_7 C8_7 121.39(15)
C5_7 C4_7 C8_7 120.27(15)
C6_7 C5_7 C4_7 121.63(15)
C6_7 C5_7 H5_7 119.2
C4_7 C5_7 H5_7 119.2
C5_7 C6_7 C1_7 118.24(14)
C5_7 C6_7 C9_7 120.17(14)
C1_7 C6_7 C9_7 121.59(14)
C2_7 C7_7 H7A_7 109.5
C2_7 C7_7 H7B_7 109.5
H7A_7 C7_7 H7B_7 109.5
C2_7 C7_7 H7C_7 109.5
H7A_7 C7_7 H7C_7 109.5
H7B_7 C7_7 H7C_7 109.5
C4_7 C8_7 H8A_7 109.5
C4_7 C8_7 H8B_7 109.5
H8A_7 C8_7 H8B_7 109.5
C4_7 C8_7 H8C_7 109.5
H8A_7 C8_7 H8C_7 109.5
H8B_7 C8_7 H8C_7 109.5
C6_7 C9_7 H9A_7 109.5
C6_7 C9_7 H9B_7 109.5
H9A_7 C9_7 H9B_7 109.5
C6_7 C9_7 H9C_7 109.5
H9A_7 C9_7 H9C_7 109.5
H9B_7 C9_7 H9C_7 109.5
C6_8 C1_8 C2_8 122.01(13)
C6_8 C1_8 N5_6 118.73(12)
C2_8 C1_8 N5_6 119.08(13)
C3_8 C2_8 C1_8 117.70(14)
C3_8 C2_8 C7_8 120.12(13)
C1_8 C2_8 C7_8 122.16(13)
C4_8 C3_8 C2_8 121.97(14)
C4_8 C3_8 H3_8 119.0
C2_8 C3_8 H3_8 119.0
C3_8 C4_8 C5_8 118.34(14)
C3_8 C4_8 C8_8 121.10(14)
C5_8 C4_8 C8_8 120.55(15)
C6_8 C5_8 C4_8 122.14(14)
C6_8 C5_8 H5_8 118.9
C4_8 C5_8 H5_8 118.9
C5_8 C6_8 C1_8 117.68(13)
C5_8 C6_8 C9_8 120.14(14)
C1_8 C6_8 C9_8 122.09(13)
C2_8 C7_8 H7A_8 109.5
C2_8 C7_8 H7B_8 109.5
H7A_8 C7_8 H7B_8 109.5
C2_8 C7_8 H7C_8 109.5
H7A_8 C7_8 H7C_8 109.5
H7B_8 C7_8 H7C_8 109.5
C4_8 C8_8 H8A_8 109.5
C4_8 C8_8 H8B_8 109.5
H8A_8 C8_8 H8B_8 109.5
C4_8 C8_8 H8C_8 109.5
H8A_8 C8_8 H8C_8 109.5
H8B_8 C8_8 H8C_8 109.5
C6_8 C9_8 H9A_8 109.5
C6_8 C9_8 H9B_8 109.5
H9A_8 C9_8 H9B_8 109.5
C6_8 C9_8 H9C_8 109.5
H9A_8 C9_8 H9C_8 109.5
H9B_8 C9_8 H9C_8 109.5

loop_
_geom_bond_atom_site_label_1
_geom_bond_atom_site_label_2
_geom_bond_distance
B1_1 C5_1 1.623(2)
B1_1 C1_6 1.628(2)
B1_1 C2_1 1.630(2)
B1_1 H1_1 1.0000
C2_1 C3_1 1.3593(19)
C2_1 C1_2 1.4793(19)
C3_1 C4_1 1.4791(19)
C3_1 C1_3 1.4965(18)
C4_1 C5_1 1.3631(19)
C4_1 C1_4 1.4917(19)
C5_1 C1_5 1.476(2)
C1_2 C2_2 1.397(2)
C1_2 C6_2 1.399(2)
C2_2 C3_2 1.386(2)
C2_2 H2_2 0.9500
C3_2 C4_2 1.377(3)
C3_2 H3_2 0.9500
C4_2 C5_2 1.380(3)
C4_2 H4_2 0.9500
C5_2 C6_2 1.392(2)
C5_2 H5_2 0.9500
C6_2 H6_2 0.9500
C1_3 C2_3 1.377(2)
C1_3 C6_3 1.391(2)
C2_3 C3_3 1.392(2)
C2_3 H2_3 0.9500
C3_3 C4_3 1.365(3)
C3_3 H3_3 0.9500
C4_3 C5_3 1.377(3)
C4_3 H4_3 0.9500
C5_3 C6_3 1.392(2)
C5_3 H5_3 0.9500
C6_3 H6_3 0.9500
C1_4 C6_4 1.393(2)
C1_4 C2_4 1.393(2)
C2_4 C3_4 1.387(2)
C2_4 H2_4 0.9500
C3_4 C4_4 1.381(2)
C3_4 H3_4 0.9500
C4_4 C5_4 1.377(2)
C4_4 H4_4 0.9500
C5_4 C6_4 1.390(2)
C5_4 H5_4 0.9500
C6_4 H6_4 0.9500
C1_5 C2_5 1.400(2)
C1_5 C6_5 1.403(2)
C2_5 C3_5 1.398(3)
C2_5 H2_5 0.9500
C3_5 C4_5 1.382(3)
C3_5 H3_5 0.9500
C4_5 C5_5 1.370(3)
C4_5 H4_5 0.9500
C5_5 C6_5 1.389(2)
C5_5 H5_5 0.9500
C6_5 H6_5 0.9500
C1_6 N2_6 1.3387(18)
C1_6 N5_6 1.3392(18)
N2_6 C1_7 1.4402(18)
N2_6 C3_6 1.4740(19)
C3_6 C4_6 1.522(2)
C3_6 H3A_6 0.9900
C3_6 H3B_6 0.9900
C4_6 N5_6 1.4798(18)
C4_6 H4A_6 0.9900
C4_6 H4B_6 0.9900
N5_6 C1_8 1.4396(18)
C1_7 C6_7 1.392(2)
C1_7 C2_7 1.397(2)
C2_7 C3_7 1.393(2)
C2_7 C7_7 1.505(2)
C3_7 C4_7 1.388(2)
C3_7 H3_7 0.9500
C4_7 C5_7 1.391(2)
C4_7 C8_7 1.505(2)
C5_7 C6_7 1.389(2)
C5_7 H5_7 0.9500
C6_7 C9_7 1.506(2)
C7_7 H7A_7 0.9800
C7_7 H7B_7 0.9800
C7_7 H7C_7 0.9800
C8_7 H8A_7 0.9800
C8_7 H8B_7 0.9800
C8_7 H8C_7 0.9800
C9_7 H9A_7 0.9800
C9_7 H9B_7 0.9800
C9_7 H9C_7 0.9800
C1_8 C6_8 1.395(2)
C1_8 C2_8 1.399(2)
C2_8 C3_8 1.394(2)
C2_8 C7_8 1.502(2)
C3_8 C4_8 1.385(2)
C3_8 H3_8 0.9500
C4_8 C5_8 1.391(2)
C4_8 C8_8 1.506(2)
C5_8 C6_8 1.390(2)
C5_8 H5_8 0.9500
C6_8 C9_8 1.509(2)
C7_8 H7A_8 0.9800
C7_8 H7B_8 0.9800
C7_8 H7C_8 0.9800
C8_8 H8A_8 0.9800
C8_8 H8B_8 0.9800
C8_8 H8C_8 0.9800
C9_8 H9A_8 0.9800
C9_8 H9B_8 0.9800
C9_8 H9C_8 0.9800

loop_
_geom_torsion_atom_site_label_1
_geom_torsion_atom_site_label_2
_geom_torsion_atom_site_label_3
_geom_torsion_atom_site_label_4
_geom_torsion
C5_1 B1_1 C2_1 C3_1 1.37(14)
C1_6 B1_1 C2_1 C3_1 -122.57(12)
C5_1 B1_1 C2_1 C1_2 -167.95(13)
C1_6 B1_1 C2_1 C1_2 68.12(17)
C1_2 C2_1 C3_1 C4_1 168.97(12)
B1_1 C2_1 C3_1 C4_1 -1.14(15)
C1_2 C2_1 C3_1 C1_3 0.2(2)
B1_1 C2_1 C3_1 C1_3 -169.95(12)
C2_1 C3_1 C4_1 C5_1 0.36(17)
C1_3 C3_1 C4_1 C5_1 169.49(12)
C2_1 C3_1 C4_1 C1_4 -173.76(12)
C1_3 C3_1 C4_1 C1_4 -4.64(19)
C3_1 C4_1 C5_1 C1_5 -169.30(12)
C1_4 C4_1 C5_1 C1_5 4.3(2)
C3_1 C4_1 C5_1 B1_1 0.61(15)
C1_4 C4_1 C5_1 B1_1 174.26(13)
C1_6 B1_1 C5_1 C4_1 116.98(13)
C2_1 B1_1 C5_1 C4_1 -1.16(14)
C1_6 B1_1 C5_1 C1_5 -73.60(18)
C2_1 B1_1 C5_1 C1_5 168.26(13)
C3_1 C2_1 C1_2 C2_2 -121.29(16)
B1_1 C2_1 C1_2 C2_2 46.7(2)
C3_1 C2_1 C1_2 C6_2 55.4(2)
B1_1 C2_1 C1_2 C6_2 -136.66(15)
C6_2 C1_2 C2_2 C3_2 -2.5(2)
C2_1 C1_2 C2_2 C3_2 174.31(14)
C1_2 C2_2 C3_2 C4_2 2.0(3)
C2_2 C3_2 C4_2 C5_2 0.3(3)
C3_2 C4_2 C5_2 C6_2 -2.1(3)
C4_2 C5_2 C6_2 C1_2 1.6(3)
C2_2 C1_2 C6_2 C5_2 0.7(2)
C2_1 C1_2 C6_2 C5_2 -175.97(14)
C2_1 C3_1 C1_3 C2_3 73.92(19)
C4_1 C3_1 C1_3 C2_3 -93.77(17)
C2_1 C3_1 C1_3 C6_3 -104.27(18)
C4_1 C3_1 C1_3 C6_3 88.04(18)
C6_3 C1_3 C2_3 C3_3 1.6(2)
C3_1 C1_3 C2_3 C3_3 -176.64(15)
C1_3 C2_3 C3_3 C4_3 0.0(3)
C2_3 C3_3 C4_3 C5_3 -1.4(3)
C3_3 C4_3 C5_3 C6_3 1.0(3)
C2_3 C1_3 C6_3 C5_3 -2.0(3)
C3_1 C1_3 C6_3 C5_3 176.20(16)
C4_3 C5_3 C6_3 C1_3 0.8(3)
C5_1 C4_1 C1_4 C6_4 114.44(17)
C3_1 C4_1 C1_4 C6_4 -72.43(18)
C5_1 C4_1 C1_4 C2_4 -65.1(2)
C3_1 C4_1 C1_4 C2_4 108.06(16)
C6_4 C1_4 C2_4 C3_4 -1.5(2)
C4_1 C1_4 C2_4 C3_4 178.07(14)
C1_4 C2_4 C3_4 C4_4 1.0(2)
C2_4 C3_4 C4_4 C5_4 -0.2(3)
C3_4 C4_4 C5_4 C6_4 -0.2(2)
C4_4 C5_4 C6_4 C1_4 -0.2(2)
C2_4 C1_4 C6_4 C5_4 1.1(2)
C4_1 C1_4 C6_4 C5_4 -178.47(14)
C4_1 C5_1 C1_5 C2_5 -39.2(2)
B1_1 C5_1 C1_5 C2_5 152.81(14)
C4_1 C5_1 C1_5 C6_5 137.78(15)
B1_1 C5_1 C1_5 C6_5 -30.2(2)
C6_5 C1_5 C2_5 C3_5 -2.3(2)
C5_1 C1_5 C2_5 C3_5 174.80(15)
C1_5 C2_5 C3_5 C4_5 1.0(3)
C2_5 C3_5 C4_5 C5_5 0.6(3)
C3_5 C4_5 C5_5 C6_5 -0.8(3)
C4_5 C5_5 C6_5 C1_5 -0.5(3)
C2_5 C1_5 C6_5 C5_5 2.1(2)
C5_1 C1_5 C6_5 C5_5 -175.15(14)
C5_1 B1_1 C1_6 N2_6 -37.3(2)
C2_1 B1_1 C1_6 N2_6 75.50(17)
C5_1 B1_1 C1_6 N5_6 149.39(13)
C2_1 B1_1 C1_6 N5_6 -97.78(15)
N5_6 C1_6 N2_6 C1_7 -171.25(13)
B1_1 C1_6 N2_6 C1_7 14.6(2)
N5_6 C1_6 N2_6 C3_6 6.87(17)
B1_1 C1_6 N2_6 C3_6 -167.32(13)
C1_6 N2_6 C3_6 C4_6 -16.12(17)
C1_7 N2_6 C3_6 C4_6 162.18(13)
N2_6 C3_6 C4_6 N5_6 17.54(16)
N2_6 C1_6 N5_6 C1_8 174.64(13)
B1_1 C1_6 N5_6 C1_8 -11.0(2)
N2_6 C1_6 N5_6 C4_6 6.17(17)
B1_1 C1_6 N5_6 C4_6 -179.46(13)
C3_6 C4_6 N5_6 C1_6 -15.61(17)
C3_6 C4_6 N5_6 C1_8 174.87(13)
C1_6 N2_6 C1_7 C6_7 87.64(18)
C3_6 N2_6 C1_7 C6_7 -90.36(17)
C1_6 N2_6 C1_7 C2_7 -97.50(18)
C3_6 N2_6 C1_7 C2_7 84.49(17)
C6_7 C1_7 C2_7 C3_7 -4.4(2)
N2_6 C1_7 C2_7 C3_7 -179.01(12)
C6_7 C1_7 C2_7 C7_7 173.34(13)
N2_6 C1_7 C2_7 C7_7 -1.3(2)
C1_7 C2_7 C3_7 C4_7 2.3(2)
C7_7 C2_7 C3_7 C4_7 -175.46(14)
C2_7 C3_7 C4_7 C5_7 0.6(2)
C2_7 C3_7 C4_7 C8_7 179.55(15)
C3_7 C4_7 C5_7 C6_7 -1.5(2)
C8_7 C4_7 C5_7 C6_7 179.51(16)
C4_7 C5_7 C6_7 C1_7 -0.5(2)
C4_7 C5_7 C6_7 C9_7 178.83(14)
C2_7 C1_7 C6_7 C5_7 3.5(2)
N2_6 C1_7 C6_7 C5_7 178.26(13)
C2_7 C1_7 C6_7 C9_7 -175.77(14)
N2_6 C1_7 C6_7 C9_7 -1.0(2)
C1_6 N5_6 C1_8 C6_8 108.47(16)
C4_6 N5_6 C1_8 C6_8 -83.71(17)
C1_6 N5_6 C1_8 C2_8 -76.28(18)
C4_6 N5_6 C1_8 C2_8 91.54(17)
C6_8 C1_8 C2_8 C3_8 -4.3(2)
N5_6 C1_8 C2_8 C3_8 -179.38(12)
C6_8 C1_8 C2_8 C7_8 174.00(13)
N5_6 C1_8 C2_8 C7_8 -1.1(2)
C1_8 C2_8 C3_8 C4_8 1.3(2)
C7_8 C2_8 C3_8 C4_8 -176.99(14)
C2_8 C3_8 C4_8 C5_8 1.5(2)
C2_8 C3_8 C4_8 C8_8 -179.36(15)
C3_8 C4_8 C5_8 C6_8 -1.6(2)
C8_8 C4_8 C5_8 C6_8 179.27(15)
C4_8 C5_8 C6_8 C1_8 -1.2(2)
C4_8 C5_8 C6_8 C9_8 175.42(14)
C2_8 C1_8 C6_8 C5_8 4.2(2)
N5_6 C1_8 C6_8 C5_8 179.32(12)
C2_8 C1_8 C6_8 C9_8 -172.33(13)
N5_6 C1_8 C6_8 C9_8 2.8(2)
